data_1535069
loop_
_publ_author_name
'Belokoneva, E.L.'
'Mill', B.V.'
'Butashin, A.V.'

_publ_section_title
;
 Synthesis of germanates and silicates with the structure K Ti O P O4 and
 crystalline structure of K Sb O Ge O4
;
_journal_name_full 'Izvestiya Akademii Nauk SSSR, Neorganicheskie Materialy'
_journal_page_first 1708
_journal_page_last 1713
_journal_volume 27
_journal_year 1991
_chemical_formula_sum 'Ge K O5 Sb'
_chemical_name_systematic 'K Sb O (Ge O4)'
_space_group_IT_number 33
_symmetry_space_group_name_Hall 'P 2c -2n'
_symmetry_space_group_name_H-M 'P n a 21'
_cell_angle_alpha 90
_cell_angle_beta 90
_cell_angle_gamma 90
_cell_formula_units_Z 8
_cell_length_a 13.224
_cell_length_b 6.597
_cell_length_c 10.759
_cell_volume 938.601
_citation_journal_id_ASTM IVNMAW
_cod_data_source_file Belokoneva_IVNMAW_1991_1169.cif
_cod_data_source_block Ge1K1O5Sb1
_cod_original_cell_volume 938.6015
_cod_original_formula_sum 'Ge1 K1 O5 Sb1'
_cod_database_code 1535069

loop_
_symmetry_equiv_pos_as_xyz
x,y,z
-x,-y,z+1/2
-x+1/2,y+1/2,z+1/2
x+1/2,-y+1/2,z

loop_
_atom_site_label
_atom_site_type_symbol
_atom_site_fract_x
_atom_site_fract_y
_atom_site_fract_z
_atom_site_occupancy
_atom_site_U_iso_or_equiv
O5 O-2 0.107 0.303 0.4636 1 0.0
K1 K+1 0.3828 0.7756 0.6861 1 0.0
Ge2 Ge+4 0.18195 0.51078 0.5013 1 0.0
K2 K+1 0.1106 0.7023 0.9322 1 0.0
O9 O-2 0.2246 0.9693 0.3789 1 0.0
O10 O-2 0.7178 0.4533 0.6312 1 0.0
O6 O-2 0.6026 0.7866 0.535 1 0.0
Sb2 Sb+5 0.38308 0.50765 0 1 0.0
O1 O-2 0.4864 0.4959 0.869 1 0.0
O3 O-2 0.3888 0.1674 0.74 1 0.0
O4 O-2 0.8987 0.66 0.2718 1 0.0
O2 O-2 0.9966 0.9585 0.1151 1 0.0
Sb1 Sb+5 0.24511 0.25654 0.75511 1 0.0
O8 O-2 0.7648 0.037 0.6272 1 0.0
Ge1 Ge+4 0.49751 0.31733 0.7498 1 0.0
O7 O-2 0.2703 0.5512 0.3854 1 0.0
